data_2212938
loop_
_publ_author_name
'Mohammad K. Islam'
'Chieko Tsuboya'
'Yoshitaro Miyashita'
'Ken-ichi Okamoto'
'Kan Kanamori'

_publ_section_title
;(<small>L</small>-Histidinato-\k^3^<i>N</i>,<i>N</i>,<i>O</i>)(<small>L</small>-histidine-\k^2^<i>N</i>,<i>O</i>)oxidovanadium(IV)
 perchlorate monohydrate
;
_journal_coeditor_code IS2151
_journal_issue 4
_journal_name_full 'Acta Crystallographica Section E'
_journal_page_first m1052
_journal_page_last m1054
_journal_paper_doi 10.1107/S1600536807010744
_journal_volume 63
_journal_year 2007
_chemical_formula_iupac '[V O (C6 H8 N3 O2) (C6 H9 N3 O2)], Cl O4, H2 O'
_chemical_formula_moiety 'C12 H17 N6 O5 V +, Cl O4 -, H2 O'
_chemical_formula_sum 'C12 H19 Cl N6 O10 V'
_chemical_formula_weight 493.71
_chemical_name_common
;
(L-Histidinato-\k^3^N,N,O)(L-histidine-\k^2^N,O)oxovanadium(IV) perchlorate
monohydrate
;
_chemical_name_systematic
;
(\a-amino-4-imidazolepropionato-\k^3^N,N,O)[\a-amino-3-(1H-imidazol-3-ium-
5-yl)propionato-\k^2^N,O]oxovanadium(IV) perchlorate monohydrate
;
_space_group_IT_number 18
_symmetry_cell_setting orthorhombic
_symmetry_space_group_name_Hall 'P 2 2ab'
_symmetry_space_group_name_H-M 'P 21 21 2'
_cell_angle_alpha 90.0000
_cell_angle_beta 90.0000
_cell_angle_gamma 90.0000
_cell_formula_units_Z 4
_cell_length_a 10.5044(2)
_cell_length_b 25.4158(8)
_cell_length_c 7.2779(2)
_cell_measurement_reflns_used 6453
_cell_measurement_temperature 296.1
_cell_measurement_theta_max 27.5
_cell_measurement_theta_min 3.1
_cell_volume 1943.04(9)
_computing_cell_refinement CrystalClear
_computing_data_collection 'CrystalClear (Rigaku/MSC, 2002)'
_computing_data_reduction 'CrystalStructure (Rigaku/MSC, 2006)'
_computing_molecular_graphics 'ORTEPII (Johnson, 1976)'
_computing_publication_material CrystalStructure
_computing_structure_refinement 'CRYSTALS (Betteridge <i>et al.</i>,  2003)'
_computing_structure_solution
;SIR97 (Altomare <i>et al.</i>,  1999)
and DIRDIF99 (Beurskens <i>et al.</i>,  1999)
;
_diffrn_detector_area_resol_mean 7.31
_diffrn_measured_fraction_theta_full 0.998
_diffrn_measured_fraction_theta_max 0.998
_diffrn_measurement_device_type 'Rigaku Mercury'
_diffrn_measurement_method \w
_diffrn_radiation_type 'Mo K\a'
_diffrn_radiation_wavelength 0.71070
_diffrn_reflns_av_R_equivalents 0.022
_diffrn_reflns_limit_h_max 13
_diffrn_reflns_limit_h_min -13
_diffrn_reflns_limit_k_max 20
_diffrn_reflns_limit_k_min -33
_diffrn_reflns_limit_l_max 9
_diffrn_reflns_limit_l_min -9
_diffrn_reflns_number 15642
_diffrn_reflns_theta_full 27.48
_diffrn_reflns_theta_max 27.48
_exptl_absorpt_coefficient_mu 0.714
_exptl_absorpt_correction_T_max 0.752
_exptl_absorpt_correction_T_min 0.655
_exptl_absorpt_correction_type multi-scan
_exptl_absorpt_process_details '(Jacobson, 1998)'
_exptl_crystal_colour blue
_exptl_crystal_density_diffrn 1.688
_exptl_crystal_density_method 'not measured'
_exptl_crystal_description block
_exptl_crystal_F_000 1012.00
_exptl_crystal_size_max 0.40
_exptl_crystal_size_mid 0.40
_exptl_crystal_size_min 0.40
_refine_diff_density_max 0.61
_refine_diff_density_min -0.49
_refine_ls_abs_structure_details 'Flack (1983), 1892 Friedel pairs'
_refine_ls_abs_structure_Flack 0.000(17)
_refine_ls_extinction_method none
_refine_ls_goodness_of_fit_ref 1.011
_refine_ls_hydrogen_treatment constr
_refine_ls_number_parameters 336
_refine_ls_number_reflns 4461
_refine_ls_R_factor_gt 0.0304
_refine_ls_shift/su_max 0.000
_refine_ls_structure_factor_coef Fsqd
_refine_ls_weighting_details 'w = 1/[0.001Fo^2^ + \s(Fo^2^)]/(4Fo^2^)'
_refine_ls_weighting_scheme calc
_refine_ls_wR_factor_ref 0.0882
_reflns_number_gt 4296
_reflns_number_total 4461
_reflns_threshold_expression F^2^>2\s(F^2^)
_cod_data_source_file is2151.cif
_cod_data_source_block I
_cod_database_code 2212938
_cod_database_fobs_code 2212938

loop_
_symmetry_equiv_pos_site_id
_symmetry_equiv_pos_as_xyz
1 +X,+Y,+Z
2 1/2+X,1/2-Y,-Z
3 1/2-X,1/2+Y,-Z
4 -X,-Y,+Z

loop_
_atom_site_type_symbol
_atom_site_label
_atom_site_fract_x
_atom_site_fract_y
_atom_site_fract_z
_atom_site_U_iso_or_equiv
_atom_site_adp_type
_atom_site_calc_flag
_atom_site_refinement_flags
_atom_site_occupancy
V V1 0.15655(3) 0.121510(10) 0.37283(4) 0.02514(6) Uani d . 1.00
Cl Cl1 0.51650(14) 0.49154(4) 0.12857(13) 0.0394(3) Uani d P 0.50
Cl Cl2 0.0166(3) 0.50474(15) -0.02673(14) 0.0474(5) Uani d P 0.50
O O1 0.10984(14) 0.06193(6) 0.3815(2) 0.0441(3) Uani d . 1.00
O O2 0.22482(13) 0.19929(5) 0.2994(2) 0.0335(3) Uani d . 1.00
O O3 0.18817(14) 0.26796(6) 0.1192(2) 0.0429(3) Uani d . 1.00
O O4 0.20232(12) 0.14126(6) 0.6284(2) 0.0361(3) Uani d . 1.00
O O5 0.35001(14) 0.14805(8) 0.8433(2) 0.0467(4) Uani d . 1.00
O O6 0.54381(16) 0.16735(7) 0.0943(2) 0.0497(4) Uani d . 1.00
O O7 0.4409(2) 0.44490(9) 0.1022(4) 0.0569(10) Uani d P 0.50
O O8 0.64816(17) 0.47705(11) 0.1484(5) 0.0827(15) Uani d P 0.50
O O9 0.4746(3) 0.51849(12) 0.2915(3) 0.0918(18) Uani d P 0.50
O O10 0.5023(3) 0.52567(12) -0.0278(3) 0.1019(19) Uani d P 0.50
O O11 -0.0756(4) 0.5401(2) 0.0515(6) 0.0801(17) Uani d P 0.50
O O12 -0.0173(6) 0.4934(2) -0.2142(3) 0.100(2) Uani d P 0.50
O O13 0.1405(3) 0.5289(2) -0.0217(9) 0.145(3) Uani d P 0.50
O O14 0.0190(7) 0.4566(2) 0.0773(8) 0.184(5) Uani d P 0.50
N N1 0.12784(16) 0.13009(7) 0.0851(2) 0.0325(3) Uani d . 1.00
N N2 -0.01798(14) 0.15969(6) 0.4076(2) 0.0298(3) Uani d . 1.00
N N3 -0.16415(18) 0.20113(8) 0.5622(2) 0.0460(4) Uani d . 1.00
N N4 0.35828(14) 0.10760(7) 0.3693(2) 0.0321(3) Uani d . 1.00
N N5 0.67407(16) 0.09755(7) 0.3085(2) 0.0361(4) Uani d . 1.00
N N6 0.79392(19) 0.03855(8) 0.4243(4) 0.0552(6) Uani d . 1.00
C C1 0.17503(16) 0.22077(7) 0.1597(2) 0.0299(4) Uani d . 1.00
C C2 0.09193(18) 0.18507(8) 0.0423(2) 0.0318(4) Uani d . 1.00
C C3 -0.04886(18) 0.19513(9) 0.0873(2) 0.0381(5) Uani d . 1.00
C C4 -0.08006(17) 0.19303(7) 0.2882(3) 0.0315(4) Uani d . 1.00
C C5 -0.16987(19) 0.21953(8) 0.3853(3) 0.0452(5) Uani d . 1.00
C C6 -0.0722(2) 0.16548(10) 0.5712(3) 0.0393(5) Uani d . 1.00
C C7 0.31537(17) 0.13436(8) 0.6885(2) 0.0313(4) Uani d . 1.00
C C8 0.40801(17) 0.10580(7) 0.5600(2) 0.0295(4) Uani d . 1.00
C C9 0.54316(17) 0.12708(9) 0.5803(3) 0.0373(4) Uani d . 1.00
C C10 0.64311(17) 0.09431(8) 0.4916(2) 0.0325(4) Uani d . 1.00
C C11 0.7189(2) 0.05668(10) 0.5640(4) 0.0504(6) Uani d . 1.00
C C12 0.7652(2) 0.06303(10) 0.2724(4) 0.0502(6) Uani d . 1.00
H H1 0.1994 0.1220 0.0261 0.039 Uiso c R 1.00
H H2 0.0659 0.1086 0.0490 0.039 Uiso c R 1.00
H H3 -0.2119 0.2110 0.6517 0.055 Uiso c R 1.00
H H4 0.3740 0.0770 0.3139 0.039 Uiso c R 1.00
H H5 0.3967 0.1334 0.3081 0.039 Uiso c R 1.00
H H6 0.6399 0.1186 0.2301 0.044 Uiso c R 1.00
H H7 0.8513 0.0146 0.4349 0.067 Uiso c R 1.00
H H8 0.1074 0.1922 -0.0868 0.039 Uiso c R 1.00
H H9 -0.0714 0.2298 0.0417 0.046 Uiso c R 1.00
H H10 -0.0995 0.1687 0.0248 0.046 Uiso c R 1.00
H H11 -0.2247 0.2452 0.3404 0.055 Uiso c R 1.00
H H12 -0.0491 0.1472 0.6768 0.048 Uiso c R 1.00
H H13 0.4097 0.0692 0.5971 0.036 Uiso c R 1.00
H H14 0.5460 0.1619 0.5258 0.045 Uiso c R 1.00
H H15 0.5625 0.1296 0.7103 0.045 Uiso c R 1.00
H H16 0.7199 0.0453 0.6855 0.060 Uiso c R 1.00
H H17 0.8024 0.0573 0.1582 0.060 Uiso c R 1.00
H H18 0.5963 0.1862 0.0346 0.060 Uiso c R 1.00
H H19 0.4967 0.1506 0.0195 0.060 Uiso c R 1.00

loop_
_atom_site_aniso_label
_atom_site_aniso_U_11
_atom_site_aniso_U_22
_atom_site_aniso_U_33
_atom_site_aniso_U_12
_atom_site_aniso_U_13
_atom_site_aniso_U_23
V1 0.02251(13) 0.02744(14) 0.02546(14) 0.00414(10) 0.00094(11) -0.00189(11)
Cl1 0.0507(8) 0.0345(8) 0.0329(3) 0.0022(5) 0.0050(5) -0.0010(4)
Cl2 0.0616(18) 0.0415(13) 0.0391(4) -0.0041(10) 0.0055(6) 0.0006(6)
O1 0.0424(7) 0.0311(6) 0.0590(9) 0.0032(5) 0.0042(7) 0.0029(7)
O2 0.0335(6) 0.0331(6) 0.0340(6) -0.0045(5) -0.0092(5) -0.0017(5)
O3 0.0374(7) 0.0359(6) 0.0552(9) -0.0061(5) -0.0071(7) 0.0098(7)
O4 0.0268(5) 0.0571(8) 0.0245(5) 0.0113(5) 0.0012(5) -0.0019(6)
O5 0.0320(6) 0.0788(11) 0.0294(7) 0.0061(7) -0.0001(6) -0.0070(6)
O6 0.0512(9) 0.0584(9) 0.0396(8) -0.0122(7) -0.0087(7) 0.0164(7)
O7 0.0443(17) 0.057(2) 0.069(2) -0.0059(15) 0.0063(17) -0.0224(18)
O8 0.051(2) 0.071(2) 0.126(4) -0.0017(19) -0.027(2) -0.015(2)
O9 0.138(5) 0.075(3) 0.062(2) -0.023(3) 0.039(3) -0.037(2)
O10 0.133(4) 0.093(3) 0.080(3) 0.048(3) 0.042(3) 0.047(2)
O11 0.085(3) 0.109(4) 0.045(2) 0.014(3) 0.003(2) -0.032(2)
O12 0.167(6) 0.072(4) 0.062(2) 0.051(4) -0.069(4) -0.031(3)
O13 0.125(5) 0.133(6) 0.179(8) -0.047(5) 0.053(5) -0.033(6)
O14 0.230(13) 0.132(7) 0.190(10) 0.053(7) 0.107(9) 0.102(7)
N1 0.0329(7) 0.0391(8) 0.0254(7) -0.0055(6) 0.0017(5) -0.0088(5)
N2 0.0246(6) 0.0356(7) 0.0291(7) 0.0045(5) 0.0001(5) -0.0046(5)
N3 0.0324(8) 0.0552(10) 0.0503(10) 0.0099(8) 0.0076(8) -0.0203(8)
N4 0.0244(6) 0.0418(7) 0.0301(7) 0.0063(5) 0.0022(6) -0.0036(6)
N5 0.0301(8) 0.0388(8) 0.0395(8) 0.0020(6) 0.0058(7) -0.0009(6)
N6 0.0302(8) 0.0380(9) 0.0974(19) 0.0112(7) 0.0040(10) -0.0022(10)
C1 0.0233(7) 0.0329(8) 0.0336(9) -0.0029(6) -0.0002(6) 0.0002(6)
C2 0.0308(8) 0.0427(9) 0.0221(8) -0.0057(7) -0.0032(7) 0.0023(7)
C3 0.0267(8) 0.0517(11) 0.0360(10) -0.0047(8) -0.0086(7) 0.0067(8)
C4 0.0217(7) 0.0304(8) 0.0424(10) -0.0010(6) -0.0051(7) -0.0015(7)
C5 0.0294(8) 0.0360(9) 0.0702(14) 0.0095(7) -0.0027(11) -0.0058(10)
C6 0.0298(8) 0.0566(12) 0.0316(9) 0.0032(9) 0.0027(7) -0.0075(8)
C7 0.0263(8) 0.0418(9) 0.0259(8) 0.0057(7) 0.0020(6) 0.0033(7)
C8 0.0236(7) 0.0354(8) 0.0296(8) 0.0066(6) 0.0006(6) 0.0010(6)
C9 0.0255(8) 0.0467(10) 0.0399(10) 0.0060(8) -0.0007(7) -0.0092(8)
C10 0.0214(7) 0.0383(9) 0.0379(9) 0.0025(7) -0.0002(7) 0.0008(7)
C11 0.0345(10) 0.0522(12) 0.0643(15) 0.0081(9) -0.0037(10) 0.0173(11)
C12 0.0350(10) 0.0468(12) 0.0688(16) -0.0010(9) 0.0148(11) -0.0161(12)

loop_
_atom_type_symbol
_atom_type_description
_atom_type_scat_dispersion_real
_atom_type_scat_dispersion_imag
_atom_type_scat_source
C C 0.003 0.002
;
International Tables for Crystallography
(1992, Vol. C, Tables 4.2.6.8 and 6.1.1.4)
;
H H 0.000 0.000
;
International Tables for Crystallography
(1992, Vol. C, Table 6.1.1.4)
;
Cl Cl 0.148 0.159
;
International Tables for Crystallography
(1992, Vol. C, Tables 4.2.6.8 and 6.1.1.4)
;
N N 0.006 0.003
;
International Tables for Crystallography
(1992, Vol. C, Tables 4.2.6.8 and 6.1.1.4)
;
O O 0.011 0.006
;
International Tables for Crystallography
(1992, Vol. C, Tables 4.2.6.8 and 6.1.1.4)
;
V V 0.300 0.529
;
International Tables for Crystallography
(1992, Vol. C, Tables 4.2.6.8 and 6.1.1.4)
;

loop_
_geom_angle_atom_site_label_1
_geom_angle_atom_site_label_2
_geom_angle_atom_site_label_3
_geom_angle
_geom_angle_publ_flag
O1 V1 O2 167.84(7) no
O1 V1 O4 106.13(8) no
O1 V1 N1 95.32(8) no
O1 V1 N2 99.58(6) no
O1 V1 N4 98.50(7) no
O2 V1 O4 85.44(5) no
O2 V1 N1 73.19(6) no
O2 V1 N2 84.07(5) no
O2 V1 N4 79.69(6) no
O4 V1 N1 158.55(6) no
O4 V1 N2 88.94(5) no
O4 V1 N4 79.29(5) no
N1 V1 N2 86.98(6) no
N1 V1 N4 98.33(6) no
N2 V1 N4 160.59(6) no
O7 Cl1 O8 109.46(16) no
O7 Cl1 O9 109.47(19) no
O7 Cl1 O10 109.47(19) no
O8 Cl1 O9 109.5(2) no
O8 Cl1 O10 109.5(2) no
O9 Cl1 O10 109.48(18) no
O11 Cl2 O12 109.5(3) no
O11 Cl2 O13 109.5(4) no
O11 Cl2 O14 109.5(3) no
O12 Cl2 O13 109.5(3) no
O12 Cl2 O14 109.5(4) no
O13 Cl2 O14 109.5(4) no
V1 O2 C1 116.99(11) no
V1 O4 C7 120.72(12) no
V1 N1 C2 109.90(11) no
V1 N2 C4 128.63(12) no
V1 N2 C6 122.44(13) no
C4 N2 C6 107.12(16) no
C5 N3 C6 108.17(18) no
V1 N4 C8 109.94(11) no
C10 N5 C12 108.89(19) no
C11 N6 C12 109.7(2) no
O2 C1 O3 124.11(17) no
O2 C1 C2 115.51(15) no
O3 C1 C2 120.36(17) no
N1 C2 C1 107.35(14) no
N1 C2 C3 110.94(16) no
C1 C2 C3 109.45(15) no
C2 C3 C4 114.37(16) no
N2 C4 C3 122.25(16) no
N2 C4 C5 107.79(19) no
C3 C4 C5 129.93(19) no
N3 C5 C4 106.80(18) no
N2 C6 N3 110.09(19) no
O4 C7 O5 123.22(17) no
O4 C7 C8 116.51(16) no
O5 C7 C8 120.23(16) no
N4 C8 C7 109.44(14) no
N4 C8 C9 114.00(15) no
C7 C8 C9 111.34(15) no
C8 C9 C10 114.60(17) no
N5 C10 C9 123.66(17) no
N5 C10 C11 106.33(19) no
C9 C10 C11 130.0(2) no
N6 C11 C10 106.7(2) no
N5 C12 N6 108.3(2) no
H18 O6 H19 109.5 no
V1 N1 H1 109.4 no
V1 N1 H2 109.4 no
C2 N1 H1 109.4 no
C2 N1 H2 109.4 no
H1 N1 H2 109.5 no
C5 N3 H3 125.9 no
C6 N3 H3 125.9 no
V1 N4 H4 109.4 no
V1 N4 H5 109.4 no
C8 N4 H4 109.4 no
C8 N4 H5 109.4 no
H4 N4 H5 109.5 no
C10 N5 H6 125.5 no
C12 N5 H6 125.6 no
C11 N6 H7 125.2 no
C12 N6 H7 125.2 no
N1 C2 H8 109.7 no
C1 C2 H8 109.7 no
C3 C2 H8 109.7 no
C2 C3 H9 108.2 no
C2 C3 H10 108.2 no
C4 C3 H9 108.2 no
C4 C3 H10 108.2 no
H9 C3 H10 109.5 no
N3 C5 H11 126.6 no
C4 C5 H11 126.6 no
N2 C6 H12 125.0 no
N3 C6 H12 125.0 no
N4 C8 H13 107.2 no
C7 C8 H13 107.2 no
C9 C8 H13 107.3 no
C8 C9 H14 108.2 no
C8 C9 H15 108.2 no
C10 C9 H14 108.2 no
C10 C9 H15 108.2 no
H14 C9 H15 109.5 no
N6 C11 H16 126.6 no
C10 C11 H16 126.6 no
N5 C12 H17 125.8 no
N6 C12 H17 125.8 no

loop_
_geom_bond_atom_site_label_1
_geom_bond_atom_site_label_2
_geom_bond_distance
_geom_bond_publ_flag
V1 O1 1.5930(15) yes
V1 O2 2.1698(13) yes
V1 O4 1.9860(14) yes
V1 N1 2.1267(15) yes
V1 N2 2.0897(15) yes
V1 N4 2.1485(15) yes
Cl1 O7 1.440(2) no
Cl1 O8 1.438(2) no
Cl1 O9 1.438(2) no
Cl1 O10 1.439(2) no
Cl2 O11 1.439(6) no
Cl2 O12 1.439(3) no
Cl2 O13 1.439(5) no
Cl2 O14 1.439(6) no
O2 C1 1.267(2) no
O3 C1 1.243(2) no
O4 C7 1.278(2) no
O5 C7 1.234(2) no
N1 C2 1.481(2) no
N2 C4 1.378(2) no
N2 C6 1.328(2) no
N3 C5 1.371(3) no
N3 C6 1.326(3) no
N4 C8 1.484(2) no
N5 C10 1.374(2) no
N5 C12 1.325(2) no
N6 C11 1.367(3) no
N6 C12 1.304(3) no
C1 C2 1.522(2) no
C2 C3 1.536(2) no
C3 C4 1.499(3) no
C4 C5 1.358(2) no
C7 C8 1.533(2) no
C8 C9 1.526(2) no
C9 C10 1.487(2) no
C10 C11 1.351(3) no
O6 H18 0.850 no
O6 H19 0.850 no
N1 H1 0.890 no
N1 H2 0.890 no
N3 H3 0.860 no
N4 H4 0.890 no
N4 H5 0.890 no
N5 H6 0.860 no
N6 H7 0.860 no
C2 H8 0.970 no
C3 H9 0.970 no
C3 H10 0.970 no
C5 H11 0.930 no
C6 H12 0.930 no
C8 H13 0.970 no
C9 H14 0.970 no
C9 H15 0.970 no
C11 H16 0.930 no
C12 H17 0.930 no

loop_
_geom_contact_atom_site_label_1
_geom_contact_atom_site_label_2
_geom_contact_distance
_geom_contact_site_symmetry_2
O1 O9 2.769(3) 3_546
O1 O10 2.977(3) 3_545
O1 N6 2.764(2) 4_655
O2 N3 2.963(2) 2_556
O3 O6 2.723(2) 2_455
O3 N3 2.899(2) 2_556
O5 O6 2.779(2) 1_556
O5 N1 2.958(2) 1_556
O6 O3 2.723(2) 2_555
O6 O5 2.779(2) 1_554
O6 N4 3.180(2) .
O6 N5 2.730(2) .
O7 Cl1 1.440(2) .
O7 N1 3.058(3) 2_555
O8 Cl1 1.438(2) .
O8 O13 2.546(5) 4_665
O9 Cl1 1.438(2) .
O9 O1 2.769(3) 3_556
O9 N6 3.160(3) 2_456
O10 Cl1 1.439(2) .
O10 O1 2.977(3) 3_555
O10 N1 3.014(3) 3_555
O11 Cl2 1.439(6) .
O11 O12 2.350(7) .
O11 N5 3.173(5) 3_555
O11 C12 3.141(5) 3_555
O12 O11 2.350(7) .
O12 O13 2.350(7) .
O12 O14 2.350(7) .
O12 N4 3.094(7) 2_455
O12 N5 3.139(7) 2_455
O12 N5 3.192(7) 3_555
O12 C12 3.177(7) 3_555
O13 Cl2 1.439(5) .
O13 O8 2.546(5) 4_665
O13 O12 2.350(7) .
O14 Cl2 1.439(6) .
O14 O12 2.350(7) .
N1 O5 2.958(2) 1_554
N1 O7 3.058(3) 2_455
N1 O10 3.014(3) 3_545
N3 O2 2.963(2) 2_456
N3 O3 2.899(2) 2_456
N4 O6 3.180(2) .
N4 O12 3.094(7) 2_555
N5 O6 2.730(2) .
N5 O11 3.173(5) 3_545
N5 O12 3.139(7) 2_555
N5 O12 3.192(7) 3_545
N6 O1 2.764(2) 4_655
N6 O9 3.160(3) 2_556
O1 H7 2.025 4_655
O3 H3 2.042 2_556
O3 H18 1.882 2_455
O5 H1 2.171 1_556
O5 H19 2.005 1_556
O6 H5 2.357 .
O6 H6 1.880 .
O7 H2 2.187 2_555
O7 H17 2.389 2_455
O10 H2 2.230 3_555
O10 H17 2.398 3_655
O12 H4 2.244 2_455
H1 O5 2.171 1_554
H2 O7 2.187 2_455
H2 O10 2.230 3_545
H3 O3 2.042 2_456
H4 O12 2.244 2_555
H5 O6 2.357 .
H6 O6 1.880 .
H7 O1 2.025 4_655
H17 O7 2.389 2_555
H17 O10 2.398 3_645
H18 O3 1.882 2_555
H19 O5 2.005 1_554

loop_
_geom_torsion_atom_site_label_1
_geom_torsion_atom_site_label_2
_geom_torsion_atom_site_label_3
_geom_torsion_atom_site_label_4
_geom_torsion
O1 V1 O2 C1 46.4(3)
O1 V1 O4 C7 90.03(15)
O1 V1 N1 C2 148.17(12)
O1 V1 N2 C4 -117.85(16)
O1 V1 N2 C6 79.51(17)
O1 V1 N4 C8 -89.49(13)
O2 V1 O4 C7 -86.17(15)
O4 V1 O2 C1 -151.24(13)
O2 V1 N1 C2 -35.90(11)
N1 V1 O2 C1 26.79(12)
O2 V1 N2 C4 50.45(15)
O2 V1 N2 C6 -112.20(16)
N2 V1 O2 C1 -61.83(13)
O2 V1 N4 C8 102.70(12)
N4 V1 O2 C1 128.84(13)
O4 V1 N1 C2 -30.5(2)
N1 V1 O4 C7 -91.3(2)
O4 V1 N2 C4 135.97(15)
O4 V1 N2 C6 -26.67(16)
N2 V1 O4 C7 -170.31(15)
O4 V1 N4 C8 15.44(11)
N4 V1 O4 C7 -5.82(15)
N1 V1 N2 C4 -22.96(15)
N1 V1 N2 C6 174.40(17)
N2 V1 N1 C2 48.82(12)
N1 V1 N4 C8 173.81(12)
N4 V1 N1 C2 -112.41(12)
N2 V1 N4 C8 69.0(2)
N4 V1 N2 C4 83.7(2)
N4 V1 N2 C6 -78.9(2)
V1 O2 C1 O3 167.36(14)
V1 O2 C1 C2 -10.88(19)
V1 O4 C7 O5 176.75(16)
V1 O4 C7 C8 -5.4(2)
V1 N1 C2 C1 41.25(16)
V1 N1 C2 C3 -78.29(16)
V1 N2 C4 C3 18.5(2)
V1 N2 C4 C5 -163.27(13)
V1 N2 C6 N3 165.12(13)
C4 N2 C6 N3 -0.8(2)
C6 N2 C4 C3 -176.77(18)
C6 N2 C4 C5 1.5(2)
C5 N3 C6 N2 -0.2(2)
C6 N3 C5 C4 1.1(2)
V1 N4 C8 C7 -21.46(17)
V1 N4 C8 C9 -146.87(13)
C10 N5 C12 N6 -0.6(2)
C12 N5 C10 C9 -179.37(19)
C12 N5 C10 C11 0.03(17)
C11 N6 C12 N5 0.9(2)
C12 N6 C11 C10 -0.8(2)
O2 C1 C2 N1 -20.0(2)
O2 C1 C2 C3 100.47(19)
O3 C1 C2 N1 161.67(16)
O3 C1 C2 C3 -77.8(2)
N1 C2 C3 C4 67.1(2)
C1 C2 C3 C4 -51.2(2)
C2 C3 C4 N2 -33.4(2)
C2 C3 C4 C5 148.9(2)
N2 C4 C5 N3 -1.6(2)
C3 C4 C5 N3 176.47(19)
O4 C7 C8 N4 18.5(2)
O4 C7 C8 C9 145.46(18)
O5 C7 C8 N4 -163.60(18)
O5 C7 C8 C9 -36.7(2)
N4 C8 C9 C10 -68.1(2)
C7 C8 C9 C10 167.46(16)
C8 C9 C10 N5 83.7(2)
C8 C9 C10 C11 -95.5(2)
N5 C10 C11 N6 0.5(2)
C9 C10 C11 N6 179.8(2)
